data_4074089
loop_
_publ_author_name
'Ouli\'e, Pascal'
'Freund, Christelle'
'Saffon, Nathalie'
'Martin-Vaca, Blanca'
'Maron, Laurent'
'Bourissou, Didier'

_publ_section_title
;
 Enforced \h1-Fluorenyl and Indenyl Coordination to Zirconium:
 Geometrically Constrained and Sterically Expanded Complexes Derived from
 the Bifunctional (FluPPh2NAr)&#x2212;and (IndPPh2NAr)&#x2212;Ligands
;
_journal_issue 27
_journal_name_full Organometallics
_journal_page_first 6793
_journal_paper_doi 10.1021/om700974g
_journal_volume 26
_journal_year 2007
_chemical_formula_sum 'C58.5 H54 N P Zr'
_chemical_formula_weight 893.22
_chemical_name_systematic
;

 ?

;
_space_group_IT_number 2
_symmetry_cell_setting triclinic
_symmetry_space_group_name_Hall '-P 1'
_symmetry_space_group_name_H-M 'P -1'
_atom_sites_solution_hydrogens geom
_atom_sites_solution_primary direct
_atom_sites_solution_secondary difmap
_audit_creation_method SHELXL-97
_cell_angle_alpha 82.994(5)
_cell_angle_beta 78.340(5)
_cell_angle_gamma 68.739(5)
_cell_formula_units_Z 2
_cell_length_a 12.8962(12)
_cell_length_b 12.9966(10)
_cell_length_c 15.1856(12)
_cell_measurement_reflns_used 446
_cell_measurement_temperature 173(2)
_cell_measurement_theta_max 13.175
_cell_measurement_theta_min 2.376
_cell_volume 2319.7(3)
_computing_cell_refinement 'Bruker SMART'
_computing_data_collection 'Bruker SMART'
_computing_data_reduction 'Bruker SAINT'
_computing_molecular_graphics 'Bruker SHELXTL'
_computing_publication_material 'Bruker SHELXTL'
_computing_structure_refinement 'SHELXL-97 (Sheldrick, 1997)'
_computing_structure_solution 'SHELXS-97 (Sheldrick, 1990)'
_diffrn_ambient_temperature 173(2)
_diffrn_measured_fraction_theta_full 0.988
_diffrn_measured_fraction_theta_max 0.988
_diffrn_measurement_device_type 'CCD area detector'
_diffrn_measurement_method 'phi and omega scans'
_diffrn_radiation_monochromator graphite
_diffrn_radiation_source 'fine-focus sealed tube'
_diffrn_radiation_type MoK\a
_diffrn_radiation_wavelength 0.71073
_diffrn_reflns_av_R_equivalents 0.3005
_diffrn_reflns_av_sigmaI/netI 0.4963
_diffrn_reflns_limit_h_max 14
_diffrn_reflns_limit_h_min -14
_diffrn_reflns_limit_k_max 14
_diffrn_reflns_limit_k_min -14
_diffrn_reflns_limit_l_max 16
_diffrn_reflns_limit_l_min -16
_diffrn_reflns_number 21119
_diffrn_reflns_theta_full 22.98
_diffrn_reflns_theta_max 22.98
_diffrn_reflns_theta_min 5.11
_exptl_absorpt_coefficient_mu 0.311
_exptl_absorpt_correction_type none
_exptl_crystal_colour yellow
_exptl_crystal_density_diffrn 1.279
_exptl_crystal_density_method 'not measured'
_exptl_crystal_description needle
_exptl_crystal_F_000 934
_exptl_crystal_size_max 0.40
_exptl_crystal_size_mid 0.10
_exptl_crystal_size_min 0.02
_refine_diff_density_max 0.333
_refine_diff_density_min -0.367
_refine_diff_density_rms 0.074
_refine_ls_extinction_method none
_refine_ls_goodness_of_fit_ref 0.628
_refine_ls_hydrogen_treatment constr
_refine_ls_matrix_type full
_refine_ls_number_parameters 644
_refine_ls_number_reflns 6368
_refine_ls_number_restraints 312
_refine_ls_restrained_S_all 0.614
_refine_ls_R_factor_all 0.2215
_refine_ls_R_factor_gt 0.0532
_refine_ls_shift/su_max 0.000
_refine_ls_shift/su_mean 0.000
_refine_ls_structure_factor_coef Fsqd
_refine_ls_weighting_details 'calc w=1/[\s^2^(Fo^2^)+(0.0000P)^2^+0.0000P] where P=(Fo^2^+2Fc^2^)/3'
_refine_ls_weighting_scheme calc
_refine_ls_wR_factor_gt 0.0732
_refine_ls_wR_factor_ref 0.1170
_reflns_number_gt 1925
_reflns_number_total 6368
_reflns_threshold_expression >2sigma(I)
_cod_data_source_file om700974g-file007.cif
_cod_data_source_block 7a
_cod_depositor_comments
;
The following automatic conversions were performed:

'_symmetry_cell_setting' value 'Triclinic' changed to 'triclinic'
according to /home/saulius/struct/CIF-dictionaries/cif_core.dic
dictionary named 'cif_core.dic' version 2.4.1 from 2010-06-29.

Automatic conversion script
Id: cif_fix_values 1715 2011-07-08 13:25:40Z adriana 
;
_cod_original_sg_symbol_H-M P-1
_cod_original_formula_sum 'C58.50 H54 N P Zr'
_cod_database_code 4074089

loop_
_symmetry_equiv_pos_as_xyz
'x, y, z'
'-x, -y, -z'

loop_
_atom_site_label
_atom_site_type_symbol
_atom_site_fract_x
_atom_site_fract_y
_atom_site_fract_z
_atom_site_U_iso_or_equiv
_atom_site_adp_type
_atom_site_occupancy
_atom_site_symmetry_multiplicity
_atom_site_calc_flag
_atom_site_refinement_flags
_atom_site_disorder_assembly
_atom_site_disorder_group
Zr1 Zr 0.87092(9) 0.11823(7) 0.23936(6) 0.0280(3) Uani 1 1 d . . .
P1 P 0.7579(2) -0.03444(17) 0.35696(14) 0.0274(7) Uani 1 1 d . . .
N1 N 0.7420(6) 0.0954(4) 0.3462(4) 0.0269(18) Uani 1 1 d . . .
C1 C 0.8918(7) -0.0855(6) 0.2919(5) 0.028(2) Uani 1 1 d . . .
C2 C 0.9271(9) -0.1782(6) 0.2347(5) 0.034(2) Uani 1 1 d . . .
H2 H 0.8770 -0.2003 0.2098 0.041 Uiso 1 1 calc R . .
C3 C 1.0410(9) -0.2290(7) 0.2214(6) 0.036(3) Uani 1 1 d . . .
H3 H 1.0830 -0.2898 0.1847 0.044 Uiso 1 1 calc R . .
C4 C 1.0866(9) -0.1752(7) 0.2721(6) 0.031(2) Uani 1 1 d . . .
C5 C 1.1993(9) -0.1906(7) 0.2797(6) 0.038(3) Uani 1 1 d . . .
H5 H 1.2610 -0.2457 0.2472 0.046 Uiso 1 1 calc R . .
C6 C 1.2180(8) -0.1241(7) 0.3351(6) 0.042(3) Uani 1 1 d . . .
H6 H 1.2932 -0.1336 0.3402 0.050 Uiso 1 1 calc R . .
C7 C 1.1272(9) -0.0427(7) 0.3839(6) 0.038(3) Uani 1 1 d . . .
H7 H 1.1417 0.0014 0.4221 0.045 Uiso 1 1 calc R . .
C8 C 1.0163(8) -0.0263(7) 0.3768(5) 0.030(2) Uani 1 1 d . . .
H8 H 0.9554 0.0283 0.4102 0.036 Uiso 1 1 calc R . .
C9 C 0.9952(8) -0.0904(6) 0.3204(5) 0.026(2) Uani 1 1 d . . .
C10 C 0.9906(7) 0.0301(6) 0.1197(5) 0.031(2) Uani 1 1 d . . .
H10A H 1.0365 -0.0461 0.1377 0.037 Uiso 1 1 calc R . .
H10B H 0.9489 0.0268 0.0727 0.037 Uiso 1 1 calc R . .
C11 C 1.0631(8) 0.0990(7) 0.0868(6) 0.033(3) Uani 1 1 d . . .
C12 C 1.1529(8) 0.0874(7) 0.1296(6) 0.036(3) Uani 1 1 d . . .
H12 H 1.1678 0.0358 0.1795 0.044 Uiso 1 1 calc R . .
C13 C 1.2208(8) 0.1512(8) 0.0996(6) 0.046(3) Uani 1 1 d . . .
H13 H 1.2830 0.1410 0.1284 0.055 Uiso 1 1 calc R . .
C14 C 1.1999(9) 0.2283(8) 0.0295(7) 0.041(3) Uani 1 1 d . . .
H14 H 1.2462 0.2722 0.0109 0.050 Uiso 1 1 calc R . .
C15 C 1.1111(9) 0.2422(7) -0.0141(6) 0.041(3) Uani 1 1 d . . .
H15 H 1.0964 0.2945 -0.0636 0.049 Uiso 1 1 calc R . .
C16 C 1.0433(7) 0.1776(6) 0.0162(5) 0.029(2) Uani 1 1 d . . .
H16 H 0.9813 0.1881 -0.0129 0.035 Uiso 1 1 calc R . .
C17 C 0.9334(7) 0.2306(6) 0.3026(6) 0.035(3) Uani 1 1 d . . .
H17A H 0.9096 0.2279 0.3688 0.042 Uiso 1 1 calc R . .
H17B H 1.0169 0.2056 0.2891 0.042 Uiso 1 1 calc R . .
C18 C 0.8853(8) 0.3429(7) 0.2652(6) 0.030(2) Uani 1 1 d . . .
C19 C 0.9395(8) 0.3831(7) 0.1870(6) 0.038(3) Uani 1 1 d . . .
H19 H 1.0118 0.3374 0.1589 0.046 Uiso 1 1 calc R . .
C20 C 0.8908(10) 0.4868(8) 0.1500(7) 0.061(3) Uani 1 1 d . . .
H20 H 0.9306 0.5118 0.0973 0.073 Uiso 1 1 calc R . .
C21 C 0.7840(11) 0.5569(8) 0.1878(7) 0.064(3) Uani 1 1 d . . .
H21 H 0.7502 0.6286 0.1615 0.076 Uiso 1 1 calc R . .
C22 C 0.7298(8) 0.5176(8) 0.2650(7) 0.049(3) Uani 1 1 d . . .
H22 H 0.6571 0.5631 0.2925 0.059 Uiso 1 1 calc R . .
C23 C 0.7796(8) 0.4128(7) 0.3031(6) 0.032(2) Uani 1 1 d . . .
H23 H 0.7403 0.3883 0.3565 0.039 Uiso 1 1 calc R . .
C24 C 0.7590(7) 0.2338(6) 0.1519(5) 0.038(3) Uani 1 1 d . . .
H24A H 0.7158 0.2988 0.1885 0.046 Uiso 1 1 calc R . .
H24B H 0.8104 0.2585 0.1037 0.046 Uiso 1 1 calc R . .
C25 C 0.6730(9) 0.2201(6) 0.1036(6) 0.037(3) Uani 1 1 d . . .
C26 C 0.5554(9) 0.2631(7) 0.1344(6) 0.042(3) Uani 1 1 d . . .
H26 H 0.5276 0.3068 0.1856 0.050 Uiso 1 1 calc R . .
C27 C 0.4790(8) 0.2432(7) 0.0919(6) 0.044(3) Uani 1 1 d . . .
H27 H 0.4006 0.2706 0.1158 0.053 Uiso 1 1 calc R . .
C28 C 0.5165(9) 0.1838(7) 0.0151(6) 0.049(3) Uani 1 1 d . . .
H28 H 0.4650 0.1703 -0.0148 0.059 Uiso 1 1 calc R . .
C29 C 0.6309(9) 0.1447(7) -0.0168(6) 0.043(3) Uani 1 1 d . . .
H29 H 0.6574 0.1058 -0.0706 0.052 Uiso 1 1 calc R . .
C30 C 0.7086(9) 0.1597(7) 0.0260(6) 0.043(3) Uani 1 1 d . . .
H30 H 0.7869 0.1289 0.0027 0.052 Uiso 1 1 calc R . .
C31 C 0.6497(9) 0.1807(7) 0.3954(6) 0.030(2) Uani 1 1 d . . .
C32 C 0.5400(9) 0.2155(7) 0.3775(6) 0.041(3) Uani 1 1 d . . .
H32 H 0.5237 0.1807 0.3332 0.049 Uiso 1 1 calc R . .
C33 C 0.4545(8) 0.3003(8) 0.4236(6) 0.046(3) Uani 1 1 d . . .
H33 H 0.3800 0.3216 0.4114 0.055 Uiso 1 1 calc R . .
C34 C 0.4754(10) 0.3547(7) 0.4869(6) 0.047(3) Uani 1 1 d . . .
H34 H 0.4168 0.4155 0.5154 0.056 Uiso 1 1 calc R . .
C35 C 0.5816(10) 0.3201(8) 0.5080(6) 0.048(3) Uani 1 1 d . . .
H35 H 0.5958 0.3540 0.5540 0.057 Uiso 1 1 calc R . .
C36 C 0.6709(8) 0.2328(7) 0.4609(5) 0.036(3) Uani 1 1 d . . .
H36 H 0.7450 0.2104 0.4744 0.044 Uiso 1 1 calc R . .
C37 C 0.7484(7) -0.0900(6) 0.4709(5) 0.020(2) Uani 1 1 d . . .
C38 C 0.6580(8) -0.0398(6) 0.5396(6) 0.028(2) Uani 1 1 d . . .
H38 H 0.5981 0.0252 0.5258 0.034 Uiso 1 1 calc R . .
C39 C 0.6566(8) -0.0847(7) 0.6260(5) 0.035(2) Uani 1 1 d . . .
H39 H 0.5960 -0.0496 0.6718 0.042 Uiso 1 1 calc R . .
C40 C 0.7410(9) -0.1795(8) 0.6478(6) 0.043(3) Uani 1 1 d . . .
H40 H 0.7395 -0.2092 0.7082 0.052 Uiso 1 1 calc R . .
C41 C 0.8278(8) -0.2309(7) 0.5810(7) 0.042(3) Uani 1 1 d . . .
H41 H 0.8845 -0.2985 0.5948 0.051 Uiso 1 1 calc R . .
C42 C 0.8331(8) -0.1849(6) 0.4933(6) 0.030(2) Uani 1 1 d . . .
H42 H 0.8956 -0.2191 0.4485 0.036 Uiso 1 1 calc R . .
C43 C 0.6647(7) -0.0743(6) 0.3044(6) 0.026(2) Uani 1 1 d . . .
C44 C 0.6157(7) -0.1508(6) 0.3473(6) 0.027(2) Uani 1 1 d . . .
H44 H 0.6258 -0.1790 0.4069 0.032 Uiso 1 1 calc R . .
C45 C 0.5526(8) -0.1849(6) 0.3023(6) 0.032(2) Uani 1 1 d . . .
H45 H 0.5213 -0.2389 0.3306 0.038 Uiso 1 1 calc R . .
C46 C 0.5338(8) -0.1426(6) 0.2171(6) 0.034(2) Uani 1 1 d . . .
H46 H 0.4880 -0.1655 0.1877 0.041 Uiso 1 1 calc R . .
C47 C 0.5819(8) -0.0666(7) 0.1745(6) 0.041(3) Uani 1 1 d . . .
H47 H 0.5711 -0.0386 0.1150 0.049 Uiso 1 1 calc R . .
C48 C 0.6463(7) -0.0309(6) 0.2187(6) 0.036(3) Uani 1 1 d . . .
H48 H 0.6776 0.0230 0.1901 0.043 Uiso 1 1 calc R . .
C49 C 0.3617(7) 0.5491(6) 0.1545(6) 0.057(6) Uani 0.46(3) 1 d PRDU A 1
C50 C 0.3053(7) 0.4961(6) 0.2216(6) 0.072(7) Uani 0.46(3) 1 d PRDU A 1
H50 H 0.3258 0.4828 0.2797 0.087 Uiso 0.46(3) 1 calc PR A 1
C51 C 0.220(3) 0.461(4) 0.207(2) 0.078(8) Uani 0.46(3) 1 d PDU A 1
H51 H 0.1852 0.4219 0.2529 0.094 Uiso 0.46(3) 1 calc PR A 1
C52 C 0.187(3) 0.486(4) 0.122(2) 0.070(8) Uani 0.46(3) 1 d PDU A 1
H52 H 0.1205 0.4758 0.1139 0.084 Uiso 0.46(3) 1 calc PR A 1
C53 C 0.249(3) 0.527(4) 0.0508(19) 0.060(8) Uani 0.46(3) 1 d PDU A 1
H53 H 0.2314 0.5376 -0.0081 0.073 Uiso 0.46(3) 1 calc PR A 1
C54 C 0.341(3) 0.552(4) 0.0683(13) 0.065(8) Uani 0.46(3) 1 d PDU A 1
H54 H 0.3900 0.5708 0.0190 0.078 Uiso 0.46(3) 1 calc PR A 1
C55 C 0.469(2) 0.564(3) 0.164(2) 0.083(11) Uani 0.46(3) 1 d PDU A 1
H55A H 0.4517 0.6221 0.2060 0.124 Uiso 0.46(3) 1 calc PR A 1
H55B H 0.5051 0.5858 0.1050 0.124 Uiso 0.46(3) 1 calc PR A 1
H55C H 0.5204 0.4947 0.1870 0.124 Uiso 0.46(3) 1 calc PR A 1
C49' C 0.3697(19) 0.523(2) 0.1780(17) 0.063(6) Uani 0.54(3) 1 d PDU A 2
C50' C 0.287(2) 0.4853(17) 0.2268(13) 0.059(5) Uani 0.54(3) 1 d PDU A 2
H50' H 0.2873 0.4639 0.2888 0.071 Uiso 0.54(3) 1 calc PR A 2
C51' C 0.201(3) 0.478(3) 0.1858(17) 0.057(6) Uani 0.54(3) 1 d PDU A 2
H51' H 0.1411 0.4570 0.2207 0.068 Uiso 0.54(3) 1 calc PR A 2
C52' C 0.205(3) 0.502(3) 0.0933(17) 0.056(7) Uani 0.54(3) 1 d PDU A 2
H52' H 0.1560 0.4851 0.0628 0.067 Uiso 0.54(3) 1 calc PR A 2
C53' C 0.281(3) 0.550(3) 0.0465(15) 0.061(8) Uani 0.54(3) 1 d PDU A 2
H53' H 0.2780 0.5747 -0.0148 0.073 Uiso 0.54(3) 1 calc PR A 2
C54' C 0.361(3) 0.563(3) 0.0900(19) 0.063(6) Uani 0.54(3) 1 d PDU A 2
H54' H 0.4110 0.5996 0.0585 0.075 Uiso 0.54(3) 1 calc PR A 2
C55' C 0.452(2) 0.546(3) 0.224(3) 0.091(11) Uani 0.54(3) 1 d PDU A 2
H55D H 0.4434 0.5187 0.2868 0.136 Uiso 0.54(3) 1 calc PR A 2
H55E H 0.4359 0.6262 0.2209 0.136 Uiso 0.54(3) 1 calc PR A 2
H55F H 0.5289 0.5091 0.1932 0.136 Uiso 0.54(3) 1 calc PR A 2
C56 C 0.071(4) 0.548(3) 0.479(2) 0.047(7) Uani 0.50 1 d PDU B -1
C57 C 0.043(4) 0.493(4) 0.558(3) 0.069(10) Uani 0.50 1 d PDU B -1
H57 H 0.0810 0.4858 0.6069 0.083 Uiso 0.50 1 calc PR B -1
C58 C -0.040(4) 0.448(4) 0.567(3) 0.069(11) Uani 0.50 1 d PDU B -1
H58 H -0.0541 0.4035 0.6193 0.083 Uiso 0.50 1 calc PR B -1
C59 C -0.102(4) 0.468(4) 0.502(3) 0.074(11) Uani 0.50 1 d PDU B -1
H59 H -0.1644 0.4433 0.5107 0.089 Uiso 0.50 1 calc PR B -1
C60 C -0.077(4) 0.522(4) 0.426(3) 0.060(8) Uani 0.50 1 d PDU B -1
H60 H -0.1218 0.5337 0.3801 0.072 Uiso 0.50 1 calc PR B -1
C61 C 0.011(4) 0.560(4) 0.411(3) 0.049(7) Uani 0.50 1 d PDU B -1
H61 H 0.0299 0.5950 0.3544 0.059 Uiso 0.50 1 calc PR B -1
C62 C 0.1560(19) 0.5912(17) 0.4711(13) 0.067(7) Uani 0.50 1 d PDU B -1
H62A H 0.1273 0.6595 0.5034 0.101 Uiso 0.50 1 calc PR B -1
H62B H 0.1815 0.6075 0.4073 0.101 Uiso 0.50 1 calc PR B -1
H62C H 0.2195 0.5376 0.4969 0.101 Uiso 0.50 1 calc PR B -1

loop_
_atom_site_aniso_label
_atom_site_aniso_U_11
_atom_site_aniso_U_22
_atom_site_aniso_U_33
_atom_site_aniso_U_23
_atom_site_aniso_U_13
_atom_site_aniso_U_12
Zr1 0.0280(7) 0.0295(5) 0.0278(6) -0.0039(4) -0.0007(5) -0.0130(5)
P1 0.0265(17) 0.0291(14) 0.0266(15) -0.0027(11) -0.0031(13) -0.0102(14)
N1 0.024(5) 0.013(4) 0.030(4) 0.000(3) 0.008(4) 0.002(4)
C1 0.016(6) 0.041(6) 0.032(6) -0.023(4) 0.008(5) -0.014(5)
C2 0.034(7) 0.043(6) 0.025(6) -0.006(5) 0.001(5) -0.013(6)
C3 0.050(8) 0.033(6) 0.032(6) -0.002(5) -0.001(6) -0.023(6)
C4 0.027(7) 0.024(5) 0.031(6) 0.003(4) 0.005(6) -0.001(5)
C5 0.035(7) 0.037(6) 0.036(6) -0.002(5) 0.007(6) -0.011(6)
C6 0.019(6) 0.064(7) 0.042(6) 0.001(6) -0.012(6) -0.011(6)
C7 0.036(7) 0.040(6) 0.037(6) -0.008(5) -0.010(6) -0.010(6)
C8 0.019(6) 0.037(6) 0.022(5) -0.003(4) 0.001(5) 0.001(5)
C9 0.033(7) 0.025(5) 0.023(5) -0.003(4) -0.006(5) -0.011(5)
C10 0.039(7) 0.032(5) 0.026(5) -0.009(4) 0.004(5) -0.020(5)
C11 0.030(7) 0.045(6) 0.021(6) 0.001(5) -0.004(5) -0.010(6)
C12 0.036(7) 0.043(6) 0.034(6) -0.004(5) -0.005(6) -0.019(6)
C13 0.032(7) 0.052(7) 0.046(7) -0.009(6) -0.009(6) -0.003(6)
C14 0.035(8) 0.046(7) 0.045(7) -0.010(6) 0.003(6) -0.020(6)
C15 0.050(8) 0.039(6) 0.037(6) -0.009(5) 0.010(6) -0.026(6)
C16 0.033(7) 0.033(5) 0.027(6) -0.012(4) -0.005(5) -0.015(5)
C17 0.017(6) 0.025(5) 0.058(7) -0.013(5) 0.009(5) -0.004(5)
C18 0.026(7) 0.024(5) 0.036(6) -0.006(5) 0.002(5) -0.006(5)
C19 0.036(7) 0.046(6) 0.028(6) -0.012(5) 0.017(5) -0.018(6)
C20 0.059(9) 0.049(7) 0.066(8) 0.014(6) 0.004(7) -0.021(7)
C21 0.070(10) 0.034(6) 0.066(9) 0.001(6) -0.010(8) 0.004(7)
C22 0.033(7) 0.051(7) 0.056(8) 0.001(6) 0.007(6) -0.013(6)
C23 0.036(7) 0.027(5) 0.036(6) 0.008(5) -0.008(6) -0.016(5)
C24 0.033(7) 0.056(6) 0.031(6) -0.017(5) 0.020(5) -0.029(6)
C25 0.040(8) 0.018(5) 0.041(7) -0.004(5) -0.006(6) 0.004(5)
C26 0.040(8) 0.029(6) 0.053(7) -0.015(5) -0.003(6) -0.007(6)
C27 0.022(6) 0.062(7) 0.050(7) -0.015(5) 0.004(6) -0.020(6)
C28 0.041(8) 0.059(7) 0.051(7) -0.024(6) -0.006(6) -0.018(6)
C29 0.030(7) 0.061(7) 0.033(6) -0.029(5) -0.002(6) -0.002(6)
C30 0.031(7) 0.046(6) 0.045(7) -0.009(5) -0.007(6) -0.004(6)
C31 0.034(7) 0.032(6) 0.029(6) 0.003(5) -0.002(5) -0.021(6)
C32 0.035(7) 0.040(6) 0.042(7) -0.014(5) -0.003(6) -0.005(6)
C33 0.031(7) 0.061(7) 0.041(7) -0.004(6) -0.007(6) -0.011(6)
C34 0.052(9) 0.024(6) 0.046(7) 0.011(5) -0.003(7) 0.001(6)
C35 0.067(9) 0.053(7) 0.019(6) -0.021(5) 0.014(6) -0.021(7)
C36 0.038(7) 0.042(6) 0.034(6) -0.009(5) -0.003(6) -0.018(6)
C37 0.015(6) 0.016(5) 0.028(5) 0.000(4) -0.002(5) -0.006(5)
C38 0.026(6) 0.028(5) 0.036(6) -0.003(5) -0.013(5) -0.012(5)
C39 0.037(7) 0.038(6) 0.019(6) -0.005(4) 0.012(5) -0.008(6)
C40 0.056(8) 0.045(7) 0.036(7) 0.005(5) -0.015(6) -0.026(6)
C41 0.032(7) 0.035(6) 0.059(7) -0.004(6) -0.009(6) -0.010(6)
C42 0.028(6) 0.030(5) 0.023(6) 0.001(4) 0.007(5) -0.007(5)
C43 0.017(6) 0.017(5) 0.038(6) -0.002(4) -0.003(5) 0.001(5)
C44 0.020(6) 0.025(5) 0.030(6) 0.006(4) -0.003(5) -0.005(5)
C45 0.041(7) 0.034(6) 0.024(6) 0.003(4) -0.004(5) -0.020(5)
C46 0.040(7) 0.034(6) 0.031(6) -0.001(5) -0.002(5) -0.019(5)
C47 0.044(8) 0.050(6) 0.027(6) -0.010(5) -0.004(6) -0.014(6)
C48 0.044(8) 0.030(6) 0.034(6) 0.002(5) -0.004(6) -0.015(6)
C49 0.054(12) 0.032(13) 0.066(13) 0.018(12) -0.020(11) 0.004(10)
C50 0.073(14) 0.041(14) 0.072(12) 0.005(12) 0.016(11) 0.001(11)
C51 0.068(17) 0.044(16) 0.087(14) 0.015(14) 0.019(13) 0.000(13)
C52 0.060(15) 0.037(16) 0.084(18) -0.011(17) 0.024(14) 0.000(11)
C53 0.068(19) 0.046(18) 0.068(13) 0.000(13) -0.005(13) -0.025(13)
C54 0.058(17) 0.060(16) 0.070(11) 0.011(14) -0.022(12) -0.012(13)
C55 0.066(18) 0.08(2) 0.10(3) -0.03(2) -0.015(19) -0.021(15)
C49' 0.058(12) 0.025(11) 0.102(13) -0.009(11) -0.022(10) -0.003(9)
C50' 0.067(13) 0.032(11) 0.066(11) 0.003(10) -0.015(9) -0.002(10)
C51' 0.043(12) 0.049(13) 0.060(12) 0.016(12) 0.001(10) -0.004(11)
C52' 0.062(15) 0.051(14) 0.056(13) 0.015(14) -0.002(13) -0.030(10)
C53' 0.050(18) 0.050(16) 0.072(11) 0.024(11) 0.000(9) -0.020(12)
C54' 0.054(14) 0.040(12) 0.084(13) -0.014(13) 0.005(11) -0.009(10)
C55' 0.058(16) 0.047(17) 0.16(3) -0.06(2) -0.038(19) 0.018(12)
C56 0.09(2) 0.022(15) 0.028(14) -0.009(12) -0.034(13) 0.004(15)
C57 0.08(3) 0.07(2) 0.031(15) 0.012(13) -0.029(15) 0.002(19)
C58 0.09(3) 0.043(18) 0.04(2) 0.003(19) -0.003(17) 0.006(19)
C59 0.08(3) 0.06(2) 0.08(2) -0.023(17) -0.010(17) -0.01(2)
C60 0.07(2) 0.047(19) 0.050(18) -0.021(13) -0.038(15) 0.016(16)
C61 0.09(2) 0.019(14) 0.029(15) -0.007(11) -0.037(12) 0.008(14)
C62 0.074(19) 0.073(18) 0.046(14) -0.021(11) -0.013(13) -0.008(13)

loop_
_atom_type_symbol
_atom_type_description
_atom_type_scat_dispersion_real
_atom_type_scat_dispersion_imag
_atom_type_scat_source
C C 0.0033 0.0016 'International Tables Vol C Tables 4.2.6.8 and 6.1.1.4'
H H 0.0000 0.0000 'International Tables Vol C Tables 4.2.6.8 and 6.1.1.4'
N N 0.0061 0.0033 'International Tables Vol C Tables 4.2.6.8 and 6.1.1.4'
P P 0.1023 0.0942 'International Tables Vol C Tables 4.2.6.8 and 6.1.1.4'
Zr Zr -2.9673 0.5597 'International Tables Vol C Tables 4.2.6.8 and 6.1.1.4'

loop_
_geom_angle_atom_site_label_1
_geom_angle_atom_site_label_2
_geom_angle_atom_site_label_3
_geom_angle
N1 Zr1 C24 97.7(3)
N1 Zr1 C10 139.5(2)
C24 Zr1 C10 91.5(3)
N1 Zr1 C17 101.6(3)
C24 Zr1 C17 103.0(3)
C10 Zr1 C17 114.6(3)
N1 Zr1 C1 63.9(2)
C24 Zr1 C1 129.4(3)
C10 Zr1 C1 79.9(3)
C17 Zr1 C1 126.1(3)
N1 Zr1 P1 29.98(15)
C24 Zr1 P1 111.6(2)
C10 Zr1 P1 110.66(19)
C17 Zr1 P1 121.0(2)
C1 Zr1 P1 34.55(18)
N1 P1 C1 98.4(4)
N1 P1 C37 114.4(3)
C1 P1 C37 114.4(4)
N1 P1 C43 115.8(4)
C1 P1 C43 106.4(4)
C37 P1 C43 107.2(4)
N1 P1 Zr1 41.7(2)
C1 P1 Zr1 57.9(3)
C37 P1 Zr1 137.3(3)
C43 P1 Zr1 115.2(3)
C31 N1 P1 124.5(5)
C31 N1 Zr1 127.0(4)
P1 N1 Zr1 108.3(3)
C2 C1 C9 104.6(7)
C2 C1 P1 123.6(7)
C9 C1 P1 123.8(6)
C2 C1 Zr1 126.6(5)
C9 C1 Zr1 85.2(5)
P1 C1 Zr1 87.6(3)
C3 C2 C1 111.2(9)
C2 C3 C4 108.1(8)
C5 C4 C3 132.1(9)
C5 C4 C9 119.4(9)
C3 C4 C9 108.5(8)
C6 C5 C4 119.1(9)
C5 C6 C7 121.0(9)
C8 C7 C6 120.6(8)
C9 C8 C7 119.6(8)
C8 C9 C4 120.3(9)
C8 C9 C1 132.3(8)
C4 C9 C1 107.2(7)
C11 C10 Zr1 103.9(5)
C16 C11 C12 117.4(9)
C16 C11 C10 122.8(9)
C12 C11 C10 119.8(8)
C13 C12 C11 120.3(9)
C14 C13 C12 121.3(10)
C13 C14 C15 119.8(10)
C14 C15 C16 118.5(9)
C11 C16 C15 122.6(9)
C18 C17 Zr1 108.3(6)
C23 C18 C19 116.9(8)
C23 C18 C17 121.1(8)
C19 C18 C17 121.9(8)
C20 C19 C18 121.4(9)
C19 C20 C21 121.7(9)
C22 C21 C20 117.2(9)
C21 C22 C23 121.1(9)
C18 C23 C22 121.7(8)
C25 C24 Zr1 131.3(6)
C30 C25 C26 116.5(10)
C30 C25 C24 120.3(9)
C26 C25 C24 123.2(8)
C27 C26 C25 121.8(9)
C28 C27 C26 120.4(9)
C29 C28 C27 117.9(9)
C28 C29 C30 122.8(9)
C29 C30 C25 120.5(9)
C36 C31 C32 118.4(9)
C36 C31 N1 119.4(9)
C32 C31 N1 122.2(8)
C33 C32 C31 120.6(9)
C34 C33 C32 121.4(10)
C35 C34 C33 119.3(9)
C34 C35 C36 120.0(9)
C31 C36 C35 120.2(9)
C42 C37 C38 118.3(7)
C42 C37 P1 119.0(6)
C38 C37 P1 122.7(6)
C39 C38 C37 120.1(8)
C38 C39 C40 121.4(8)
C39 C40 C41 119.1(8)
C40 C41 C42 120.6(8)
C37 C42 C41 120.5(8)
C48 C43 C44 119.9(8)
C48 C43 P1 118.9(7)
C44 C43 P1 121.1(7)
C45 C44 C43 119.1(8)
C44 C45 C46 121.5(8)
C45 C46 C47 119.5(9)
C46 C47 C48 120.1(9)
C43 C48 C47 119.8(8)
C54 C49 C50 116.2(13)
C54 C49 C55 117.5(14)
C50 C49 C55 122.4(13)
C49 C50 C51 122.7(13)
C52 C51 C50 117.9(18)
C53 C52 C51 121(2)
C52 C53 C54 117.7(18)
C49 C54 C53 122.6(17)
C50' C49' C54' 118.5(17)
C50' C49' C55' 121.1(16)
C54' C49' C55' 118.8(16)
C49' C50' C51' 121.0(16)
C52' C51' C50' 119.2(16)
C53' C52' C51' 119.5(18)
C52' C53' C54' 119.8(16)
C49' C54' C53' 120.8(17)
C61 C56 C57 118(3)
C61 C56 C62 122(2)
C57 C56 C62 119(2)
C58 C57 C56 121(2)
C59 C58 C57 119(3)
C60 C59 C58 121(4)
C59 C60 C61 121(3)
C60 C61 C56 119(2)

loop_
_geom_bond_atom_site_label_1
_geom_bond_atom_site_label_2
_geom_bond_distance
Zr1 N1 2.153(6)
Zr1 C24 2.195(9)
Zr1 C10 2.256(7)
Zr1 C17 2.282(8)
Zr1 C1 2.603(8)
Zr1 P1 3.071(2)
P1 N1 1.616(5)
P1 C1 1.743(8)
P1 C37 1.790(7)
P1 C43 1.813(9)
N1 C31 1.445(10)
C1 C2 1.453(9)
C1 C9 1.461(11)
C2 C3 1.358(11)
C3 C4 1.428(11)
C4 C5 1.420(12)
C4 C9 1.431(10)
C5 C6 1.388(10)
C6 C7 1.407(11)
C7 C8 1.392(11)
C8 C9 1.390(10)
C10 C11 1.495(10)
C11 C16 1.384(10)
C11 C12 1.392(11)
C12 C13 1.391(11)
C13 C14 1.367(10)
C14 C15 1.383(11)
C15 C16 1.398(10)
C17 C18 1.457(9)
C18 C23 1.388(11)
C18 C19 1.397(10)
C19 C20 1.368(10)
C20 C21 1.398(12)
C21 C22 1.380(11)
C22 C23 1.388(9)
C24 C25 1.518(11)
C25 C30 1.400(10)
C25 C26 1.412(11)
C26 C27 1.392(11)
C27 C28 1.383(10)
C28 C29 1.377(11)
C29 C30 1.380(11)
C31 C36 1.389(10)
C31 C32 1.394(11)
C32 C33 1.384(11)
C33 C34 1.379(11)
C34 C35 1.369(12)
C35 C36 1.429(11)
C37 C42 1.379(10)
C37 C38 1.413(10)
C38 C39 1.369(9)
C39 C40 1.373(10)
C40 C41 1.376(11)
C41 C42 1.391(10)
C43 C48 1.385(10)
C43 C44 1.395(9)
C44 C45 1.373(10)
C45 C46 1.375(10)
C46 C47 1.380(10)
C47 C48 1.391(11)
C49 C54 1.384(15)
C49 C50 1.3900
C49 C55 1.504(17)
C50 C51 1.399(17)
C51 C52 1.396(17)
C52 C53 1.389(17)
C53 C54 1.408(17)
C49' C50' 1.383(14)
C49' C54' 1.383(15)
C49' C55' 1.505(17)
C50' C51' 1.410(16)
C51' C52' 1.396(16)
C52' C53' 1.380(16)
C53' C54' 1.410(16)
C56 C61 1.37(3)
C56 C57 1.38(3)
C56 C62 1.39(5)
C57 C58 1.37(2)
C58 C59 1.33(3)
C59 C60 1.32(3)
C60 C61 1.37(2)
